data_4507011
loop_
_publ_author_name
'Das, Uttam Kumar'
'Puranik, Vedavati G.'
'Dastidar, Parthasarathi'

_publ_section_title
;
 Supramolecular Synthon Transferability and Gelation by Diprimary Ammonium
 Monocarboxylate Salts
;
_journal_issue 12
_journal_name_full 'Crystal Growth &amp; Design'
_journal_page_first 5864
_journal_paper_doi 10.1021/cg301242p
_journal_volume 12
_journal_year 2012
_chemical_formula_moiety 'C4 H14 N2, 2(C7 H4 N O4)'
_chemical_formula_sum 'C18 H22 N4 O8'
_chemical_formula_weight 422.40
_chemical_name_systematic
; 
 ? 
;
_space_group_IT_number 14
_symmetry_cell_setting monoclinic
_symmetry_space_group_name_Hall '-P 2ybc'
_symmetry_space_group_name_H-M 'P 1 21/c 1'
_atom_sites_solution_hydrogens geom
_atom_sites_solution_primary direct
_atom_sites_solution_secondary difmap
_audit_creation_method SHELXL-97
_cell_angle_alpha 90.00
_cell_angle_beta 101.184(10)
_cell_angle_gamma 90.00
_cell_formula_units_Z 2
_cell_length_a 11.421(7)
_cell_length_b 6.341(4)
_cell_length_c 14.374(8)
_cell_measurement_temperature 298(2)
_cell_volume 1021.2(11)
_computing_cell_refinement 'SMART APEX II'
_computing_data_collection 'SMART APEX II'
_computing_data_reduction 'SMART APEX SAINT'
_computing_molecular_graphics SHELXTL
_computing_publication_material 'MERCURY 2.2'
_computing_structure_refinement 'SHELXL-97 (Sheldrick, 1997)'
_computing_structure_solution 'SHELXS-97 (Sheldrick, 1990)'
_diffrn_ambient_temperature 298(2)
_diffrn_detector_area_resol_mean 3
_diffrn_measured_fraction_theta_full 0.996
_diffrn_measured_fraction_theta_max 0.996
_diffrn_measurement_device_type 'BRUKER CCD AREA'
_diffrn_measurement_method 'PHI-OMEGA SCAN'
_diffrn_radiation_monochromator graphite
_diffrn_radiation_source 'fine-focus sealed tube'
_diffrn_radiation_type MoK\a
_diffrn_radiation_wavelength 0.71073
_diffrn_reflns_av_R_equivalents 0.0251
_diffrn_reflns_av_sigmaI/netI 0.0294
_diffrn_reflns_limit_h_max 13
_diffrn_reflns_limit_h_min -13
_diffrn_reflns_limit_k_max 5
_diffrn_reflns_limit_k_min -7
_diffrn_reflns_limit_l_max 15
_diffrn_reflns_limit_l_min -17
_diffrn_reflns_number 4862
_diffrn_reflns_theta_full 24.99
_diffrn_reflns_theta_max 24.99
_diffrn_reflns_theta_min 1.82
_exptl_absorpt_coefficient_mu 0.109
_exptl_absorpt_correction_T_max 0.9902
_exptl_absorpt_correction_T_min 0.9442
_exptl_absorpt_correction_type multi-scan
_exptl_absorpt_process_details SADABS
_exptl_crystal_colour COLOURLESS
_exptl_crystal_density_diffrn 1.374
_exptl_crystal_density_method 'not measured'
_exptl_crystal_description PLATE
_exptl_crystal_F_000 444
_exptl_crystal_size_max 0.53
_exptl_crystal_size_mid 0.29
_exptl_crystal_size_min 0.09
_refine_diff_density_max 0.216
_refine_diff_density_min -0.272
_refine_diff_density_rms 0.098
_refine_ls_extinction_method none
_refine_ls_goodness_of_fit_ref 1.048
_refine_ls_hydrogen_treatment constr
_refine_ls_matrix_type full
_refine_ls_number_parameters 137
_refine_ls_number_reflns 1795
_refine_ls_number_restraints 0
_refine_ls_restrained_S_all 1.048
_refine_ls_R_factor_all 0.0568
_refine_ls_R_factor_gt 0.0482
_refine_ls_shift/su_max 0.000
_refine_ls_shift/su_mean 0.000
_refine_ls_structure_factor_coef Fsqd
_refine_ls_weighting_details 'calc w=1/[\s^2^(Fo^2^)+(0.0706P)^2^+0.1533P] where P=(Fo^2^+2Fc^2^)/3'
_refine_ls_weighting_scheme calc
_refine_ls_wR_factor_gt 0.1184
_refine_ls_wR_factor_ref 0.1266
_reflns_number_gt 1473
_reflns_number_total 1795
_reflns_threshold_expression >2sigma(I)
_cod_data_source_file cg301242p_si_015.cif
_cod_data_source_block B4A(4-NO2)
_cod_depositor_comments
;
The following automatic conversions were performed:

'_symmetry_cell_setting' value 'MONOCLINIC' changed to 'monoclinic'
according to /home/saulius/struct/CIF-dictionaries/cif_core.dic
dictionary named 'cif_core.dic' version 2.4.2 from
2011-04-26.

'_exptl_absorpt_correction_type' value 'MULTI-SCAN'
changed to 'multi-scan' according to
/home/saulius/struct/CIF-dictionaries/cif_core.dic dictionary named
'cif_core.dic' version 2.4.2 from
2011-04-26.

'_refine_ls_hydrogen_treatment' value 'CONSTR' changed
to 'constr' according to
/home/saulius/struct/CIF-dictionaries/cif_core.dic dictionary named
'cif_core.dic' version 2.4.2 from 2011-04-26.

Automatic conversion script
Id: cif_fix_values 1891 2012-01-12 08:04:46Z andrius 
;
_cod_original_cell_volume 1021.3(10)
_cod_original_sg_symbol_H-M P2(1)/c
_cod_database_code 4507011

loop_
_symmetry_equiv_pos_as_xyz
'x, y, z'
'-x, y+1/2, -z+1/2'
'-x, -y, -z'
'x, -y-1/2, z-1/2'

loop_
_atom_site_label
_atom_site_type_symbol
_atom_site_fract_x
_atom_site_fract_y
_atom_site_fract_z
_atom_site_U_iso_or_equiv
_atom_site_adp_type
_atom_site_occupancy
_atom_site_symmetry_multiplicity
_atom_site_calc_flag
_atom_site_refinement_flags
C1 C 0.73986(14) 0.7420(3) 0.30882(12) 0.0399(4) Uani 1 1 d .
O2 O 0.74208(11) 0.9370(2) 0.30580(12) 0.0650(4) Uani 1 1 d .
O3 O 0.64769(10) 0.62970(19) 0.28847(9) 0.0492(4) Uani 1 1 d .
C4 C 0.85801(13) 0.6298(2) 0.33806(11) 0.0357(4) Uani 1 1 d .
C5 C 0.87266(14) 0.4225(3) 0.31167(11) 0.0385(4) Uani 1 1 d .
H5 H 0.8081 0.3494 0.2769 0.046 Uiso 1 1 calc R
C6 C 0.98179(14) 0.3234(3) 0.33644(12) 0.0404(4) Uani 1 1 d .
H6 H 0.9917 0.1846 0.3186 0.049 Uiso 1 1 calc R
C7 C 1.07557(14) 0.4347(3) 0.38818(11) 0.0417(4) Uani 1 1 d .
N8 N 1.19091(14) 0.3256(3) 0.41712(12) 0.0574(5) Uani 1 1 d .
O9 O 1.19447(13) 0.1356(3) 0.40807(13) 0.0801(5) Uani 1 1 d .
O10 O 1.27755(13) 0.4303(3) 0.44983(15) 0.1006(7) Uani 1 1 d .
C11 C 1.06511(15) 0.6409(3) 0.41530(13) 0.0457(4) Uani 1 1 d .
H11 H 1.1303 0.7130 0.4497 0.055 Uiso 1 1 calc R
C12 C 0.95552(15) 0.7375(3) 0.39009(12) 0.0423(4) Uani 1 1 d .
H12 H 0.9465 0.8765 0.4080 0.051 Uiso 1 1 calc R
N13 N 0.57109(12) 0.2262(2) 0.32503(11) 0.0447(4) Uani 1 1 d .
H13A H 0.6209 0.1258 0.3136 0.067 Uiso 1 1 calc R
H13B H 0.6004 0.3520 0.3142 0.067 Uiso 1 1 calc R
H13C H 0.5003 0.2085 0.2871 0.067 Uiso 1 1 calc R
C14 C 0.55721(17) 0.2136(3) 0.42536(14) 0.0526(5) Uani 1 1 d .
H14A H 0.5053 0.3267 0.4381 0.063 Uiso 1 1 calc R
H14B H 0.6345 0.2335 0.4664 0.063 Uiso 1 1 calc R
C15 C 0.50596(15) 0.0063(3) 0.44827(12) 0.0467(4) Uani 1 1 d .
H15A H 0.5571 -0.1072 0.4347 0.056 Uiso 1 1 calc R
H15B H 0.4280 -0.0127 0.4081 0.056 Uiso 1 1 calc R

loop_
_atom_site_aniso_label
_atom_site_aniso_U_11
_atom_site_aniso_U_22
_atom_site_aniso_U_33
_atom_site_aniso_U_23
_atom_site_aniso_U_13
_atom_site_aniso_U_12
C1 0.0347(9) 0.0378(9) 0.0479(10) 0.0028(7) 0.0101(7) 0.0008(7)
O2 0.0436(7) 0.0342(8) 0.1173(13) 0.0060(7) 0.0157(7) 0.0059(6)
O3 0.0329(7) 0.0425(7) 0.0684(8) 0.0045(6) 0.0005(6) -0.0003(5)
C4 0.0340(8) 0.0343(9) 0.0403(8) 0.0027(7) 0.0106(7) -0.0002(7)
C5 0.0325(8) 0.0369(9) 0.0456(9) -0.0021(7) 0.0059(7) -0.0023(7)
C6 0.0388(9) 0.0347(9) 0.0482(10) -0.0027(7) 0.0095(7) 0.0037(7)
C7 0.0324(8) 0.0480(10) 0.0442(10) -0.0005(8) 0.0059(7) 0.0062(7)
N8 0.0397(9) 0.0663(12) 0.0617(10) -0.0119(8) -0.0013(7) 0.0098(8)
O9 0.0610(10) 0.0614(11) 0.1094(13) -0.0114(9) -0.0047(9) 0.0265(8)
O10 0.0393(8) 0.0941(14) 0.1534(18) -0.0431(12) -0.0187(10) 0.0087(8)
C11 0.0343(9) 0.0485(11) 0.0518(10) -0.0072(8) 0.0024(7) -0.0056(7)
C12 0.0415(10) 0.0335(9) 0.0514(10) -0.0050(7) 0.0082(7) -0.0022(7)
N13 0.0324(7) 0.0352(8) 0.0644(10) 0.0016(7) 0.0039(6) 0.0005(6)
C14 0.0474(11) 0.0451(11) 0.0630(12) -0.0068(9) 0.0053(9) -0.0032(8)
C15 0.0393(9) 0.0411(10) 0.0576(11) -0.0033(8) 0.0041(8) 0.0012(7)

loop_
_atom_type_symbol
_atom_type_description
_atom_type_scat_dispersion_real
_atom_type_scat_dispersion_imag
_atom_type_scat_source
C C 0.0033 0.0016 'International Tables Vol C Tables 4.2.6.8 and 6.1.1.4'
H H 0.0000 0.0000 'International Tables Vol C Tables 4.2.6.8 and 6.1.1.4'
N N 0.0061 0.0033 'International Tables Vol C Tables 4.2.6.8 and 6.1.1.4'
O O 0.0106 0.0060 'International Tables Vol C Tables 4.2.6.8 and 6.1.1.4'

loop_
_geom_angle_atom_site_label_1
_geom_angle_atom_site_label_2
_geom_angle_atom_site_label_3
_geom_angle
_geom_angle_site_symmetry_1
_geom_angle_site_symmetry_3
O2 C1 O3 125.43(16) . 1
O2 C1 O3 125.43(16) . .
O3 C1 O3 0.00(11) 1 .
O2 C1 C4 117.19(15) . .
O3 C1 C4 117.38(15) 1 .
O3 C1 C4 117.38(15) . .
O3 O3 C1 0(10) 1 .
C5 C4 C12 119.00(15) . .
C5 C4 C1 121.24(15) . .
C12 C4 C1 119.73(15) . .
C4 C5 C6 120.78(15) . .
C4 C5 H5 119.6 . .
C6 C5 H5 119.6 . .
C7 C6 C5 118.44(16) . .
C7 C6 H6 120.8 . .
C5 C6 H6 120.8 . .
C11 C7 C6 122.66(16) . .
C11 C7 N8 119.18(16) . .
C6 C7 N8 118.15(16) . .
O10 N8 O9 123.04(17) . .
O10 N8 C7 118.13(18) . .
O9 N8 C7 118.82(16) . .
C7 C11 C12 118.20(16) . .
C7 C11 H11 120.9 . .
C12 C11 H11 120.9 . .
C11 C12 C4 120.92(16) . .
C11 C12 H12 119.5 . .
C4 C12 H12 119.5 . .
C14 N13 H13A 109.5 . .
C14 N13 H13B 109.5 . .
H13A N13 H13B 109.5 . .
C14 N13 H13C 109.5 . .
H13A N13 H13C 109.5 . .
H13B N13 H13C 109.5 . .
N13 C14 C15 112.34(15) . .
N13 C14 H14A 109.1 . .
C15 C14 H14A 109.1 . .
N13 C14 H14B 109.1 . .
C15 C14 H14B 109.1 . .
H14A C14 H14B 107.9 . .
C14 C15 C15 111.87(19) . 3_656
C14 C15 H15A 109.2 . .
C15 C15 H15A 109.2 3_656 .
C14 C15 H15B 109.2 . .
C15 C15 H15B 109.2 3_656 .
H15A C15 H15B 107.9 . .

loop_
_geom_bond_atom_site_label_1
_geom_bond_atom_site_label_2
_geom_bond_distance
_geom_bond_site_symmetry_2
C1 O2 1.237(2) .
C1 O3 1.258(2) 1
C1 O3 1.258(2) .
C1 C4 1.511(2) .
O3 O3 0.000(2) 1
C4 C5 1.388(2) .
C4 C12 1.394(2) .
C5 C6 1.379(2) .
C5 H5 0.9300 .
C6 C7 1.374(2) .
C6 H6 0.9300 .
C7 C11 1.376(2) .
C7 N8 1.474(2) .
N8 O10 1.208(2) .
N8 O9 1.214(2) .
C11 C12 1.377(2) .
C11 H11 0.9300 .
C12 H12 0.9300 .
N13 C14 1.483(3) .
N13 H13A 0.8900 .
N13 H13B 0.8900 .
N13 H13C 0.8900 .
C14 C15 1.502(3) .
C14 H14A 0.9700 .
C14 H14B 0.9700 .
C15 C15 1.521(4) 3_656
C15 H15A 0.9700 .
C15 H15B 0.9700 .

loop_
_geom_hbond_atom_site_label_D
_geom_hbond_atom_site_label_H
_geom_hbond_atom_site_label_A
_geom_hbond_distance_DH
_geom_hbond_distance_HA
_geom_hbond_distance_DA
_geom_hbond_angle_DHA
_geom_hbond_site_symmetry_A
N13 H13A O2 0.89 1.85 2.732(2) 170.6 1_545
N13 H13B O3 0.89 1.90 2.787(2) 174.5 1
N13 H13C O3 0.89 1.89 2.775(2) 171.8 2_645
